data_1008531
loop_
_publ_author_name
'Isnard, O'
'Miraglia, S'
'Soubeyroux, J L'
'Fruchart, D'
'Pannetier, J'

_publ_section_title
;
Neutron powder diffraction study of Pr~2~Fe~17~ and Pr~2~Fe~17~N~2.9~
;
_journal_coden_ASTM PRBMDO
_journal_name_full
;
Physical Review, Serie 3. B - Condensed Matter (18,1978-)
;
_journal_page_first 2920
_journal_page_last 2926
_journal_paper_doi 10.1103/PhysRevB.45.2920
_journal_volume 45
_journal_year 1992
_chemical_formula_structural 'Pr2 Fe17 N2.92'
_chemical_formula_sum 'Fe17 N2.92 Pr2'
_chemical_name_systematic 'Praseodymium iron nitride (2/17/2.9)'
_space_group_IT_number 166
_symmetry_cell_setting trigonal
_symmetry_space_group_name_Hall '-R 3 2"'
_symmetry_space_group_name_H-M 'R -3 m :H'
_cell_angle_alpha 90
_cell_angle_beta 90
_cell_angle_gamma 120
_cell_formula_units_Z 3
_cell_length_a 8.817(1)
_cell_length_b 8.817(1)
_cell_length_c 12.692(1)
_cell_volume 854.5
_refine_ls_R_factor_all 0.044
_cod_original_sg_symbol_H-M 'R -3 m H'
_cod_database_code 1008531

loop_
_symmetry_equiv_pos_as_xyz
x,y,z
-y,x-y,z
y-x,-x,z
-y,-x,z
x,x-y,z
y-x,y,z
-x,-y,-z
y,y-x,-z
x-y,x,-z
y,x,-z
-x,y-x,-z
x-y,-y,-z
1/3+x,2/3+y,2/3+z
2/3+x,1/3+y,1/3+z
1/3-y,2/3+x-y,2/3+z
2/3-y,1/3+x-y,1/3+z
1/3-x+y,2/3-x,2/3+z
2/3-x+y,1/3-x,1/3+z
1/3-y,2/3-x,2/3+z
2/3-y,1/3-x,1/3+z
1/3+x,2/3+x-y,2/3+z
2/3+x,1/3+x-y,1/3+z
1/3-x+y,2/3+y,2/3+z
2/3-x+y,1/3+y,1/3+z
1/3-x,2/3-y,2/3-z
2/3-x,1/3-y,1/3-z
1/3+y,2/3-x+y,2/3-z
2/3+y,1/3-x+y,1/3-z
1/3+x-y,2/3+x,2/3-z
2/3+x-y,1/3+x,1/3-z
1/3+y,2/3+x,2/3-z
2/3+y,1/3+x,1/3-z
1/3-x,2/3-x+y,2/3-z
2/3-x,1/3-x+y,1/3-z
1/3+x-y,2/3-y,2/3-z
2/3+x-y,1/3-y,1/3-z

loop_
_atom_site_label
_atom_site_type_symbol
_atom_site_symmetry_multiplicity
_atom_site_Wyckoff_symbol
_atom_site_fract_x
_atom_site_fract_y
_atom_site_fract_z
_atom_site_occupancy
_atom_site_attached_hydrogens
_atom_site_calc_flag
Pr1 Pr0 6 c 0. 0. 0.3446(6) 1. 0 d
Fe1 Fe0 6 c 0. 0. 0.0948(3) 1. 0 d
Fe2 Fe0 9 d 0.5 0. 0.5 1. 0 d
Fe3 Fe0 18 f 0.2827(1) 0. 0. 1. 0 d
Fe4 Fe0 18 h 0.5064(1) 0.4936(1) 0.1520(1) 1. 0 d
N1 N0 9 e 0.5 0. 0. 0.973(8) 0 d

loop_
_atom_type_symbol
_atom_type_oxidation_number
Pr0 0.000
Fe0 0.000
N0 0.000
